data_4345651
loop_
_publ_author_name
'Gordon, Zachary'
'Drummond, Michael J.'
'Matson, Ellen M.'
'Bogart, Justin A.'
'Schelter, Eric J.'
'Lord, Richard L.'
'Fout, Alison R.'

_publ_section_title
;
 Tuning the Fe(II/III) Redox Potential in Nonheme Fe(II)-Hydroxo Complexes
 through Primary and Secondary Coordination Sphere Modifications.
;
_journal_issue 9
_journal_name_full 'Inorganic chemistry'
_journal_page_first 4852
_journal_page_last 4863
_journal_paper_doi 10.1021/acs.inorgchem.6b03071
_journal_volume 56
_journal_year 2017
_chemical_formula_moiety 'C36 H33 Fe N7 O'
_chemical_formula_sum 'C36 H33 Fe N7 O'
_chemical_formula_weight 635.54
_space_group_crystal_system monoclinic
_space_group_IT_number 14
_space_group_name_Hall '-P 2yn'
_space_group_name_H-M_alt 'P 1 21/n 1'
_symmetry_space_group_name_Hall '-P 2yn'
_symmetry_space_group_name_H-M 'P 1 21/n 1'
_atom_sites_solution_hydrogens mixed
_audit_creation_date 2016-03-19
_audit_creation_method
; 
Olex2 1.2 
(compiled 2016.02.16 svn.r3265 for OlexSys, GUI svn.r5155) 
;
_cell_angle_alpha 90
_cell_angle_beta 91.705(3)
_cell_angle_gamma 90
_cell_formula_units_Z 4
_cell_length_a 8.8142(6)
_cell_length_b 14.1429(9)
_cell_length_c 24.2432(16)
_cell_measurement_reflns_used 9811
_cell_measurement_temperature 100.0
_cell_measurement_theta_max 26.38
_cell_measurement_theta_min 2.21
_cell_volume 3020.8(3)
_computing_cell_refinement 'SAINT V8.34A (Bruker, 2005)'
_computing_data_collection 'APEX2 V2013.10-0 (Bruker, 2013)'
_computing_data_reduction
; 
SAINT V8.34A, XPREP v2013/3, SADABS V2012/1, TWINABS V2012/1 
(Bruker, 2012 & 2013) 
;
_computing_molecular_graphics 'Olex2 (Dolomanov et al., 2009)'
_computing_publication_material 'Olex2 (Dolomanov et al., 2009)'
_computing_structure_refinement 'SHELX-2013-4 (Sheldrick, 2013)'
_computing_structure_solution 'SHELX-2013-4 (Sheldrick, 2013)'
_diffrn_ambient_temperature 100.0
_diffrn_detector 'Bruker Photon 100 area detector'
_diffrn_detector_type 'photon counter area detector'
_diffrn_measured_fraction_theta_full 1.000
_diffrn_measured_fraction_theta_max 0.997
_diffrn_measurement_device 'kappa diffractometer'
_diffrn_measurement_device_type 'Bruker APEX-II CCD'
_diffrn_measurement_method '\f and \w scans'
_diffrn_radiation_monochromator 'multilayer mirrors'
_diffrn_radiation_probe x-ray
_diffrn_radiation_type MoK\a
_diffrn_radiation_wavelength 0.71073
_diffrn_radiation_wavelength_id cd29s
_diffrn_reflns_av_R_equivalents 0.0435
_diffrn_reflns_av_unetI/netI 0.0188
_diffrn_reflns_Laue_measured_fraction_full 1.000
_diffrn_reflns_Laue_measured_fraction_max 0.997
_diffrn_reflns_limit_h_max 11
_diffrn_reflns_limit_h_min -11
_diffrn_reflns_limit_k_max 17
_diffrn_reflns_limit_k_min -17
_diffrn_reflns_limit_l_max 30
_diffrn_reflns_limit_l_min -30
_diffrn_reflns_number 66799
_diffrn_reflns_point_group_measured_fraction_full 1.000
_diffrn_reflns_point_group_measured_fraction_max 0.997
_diffrn_reflns_theta_full 26.000
_diffrn_reflns_theta_max 26.440
_diffrn_reflns_theta_min 2.213
_diffrn_source 'microfocus sealed X-ray tube'
_diffrn_source_target Mo
_diffrn_source_type 'Incoatec I\ms'
_diffrn_standards_number 0
_exptl_absorpt_coefficient_mu 0.542
_exptl_absorpt_correction_T_max 1.0000
_exptl_absorpt_correction_T_min 0.9010
_exptl_absorpt_correction_type integration
_exptl_absorpt_process_details
; 
SADABS-2014/4 (Bruker,2014) was used for absorption correction. 
wR2(int) was 0.0646 before and 0.0546 after correction. 
The Ratio of minimum to maximum transmission is 0.9010. 
The \l/2 correction factor is Not present. 
;
_exptl_crystal_colour brown
_exptl_crystal_colour_primary brown
_exptl_crystal_density_diffrn 1.397
_exptl_crystal_description Prism
_exptl_crystal_F_000 1328
_exptl_crystal_id cd29s
_exptl_crystal_preparation
; 
The data crystal was mounted using oil (Parantone-N, Exxon) to a 
0.3 mm cryo-loop (Hampton Research) with the (1,2,-4) scattering 
planes roughly normal to the spindle axis. 
;
_exptl_crystal_size_max 0.192
_exptl_crystal_size_mid 0.173
_exptl_crystal_size_min 0.066
_refine_diff_density_max 0.295
_refine_diff_density_min -0.585
_refine_diff_density_rms 0.101
_refine_ls_extinction_method none
_refine_ls_goodness_of_fit_ref 1.191
_refine_ls_hydrogen_treatment mixed
_refine_ls_matrix_type full
_refine_ls_number_parameters 415
_refine_ls_number_reflns 6187
_refine_ls_number_restraints 1
_refine_ls_restrained_S_all 1.191
_refine_ls_R_factor_all 0.0504
_refine_ls_R_factor_gt 0.0435
_refine_ls_shift/su_max 0.001
_refine_ls_shift/su_mean 0.000
_refine_ls_structure_factor_coef Fsqd
_refine_ls_weighting_details 'w=1/[\s^2^(Fo^2^)+(0.0387P)^2^+3.5813P] where P=(Fo^2^+2Fc^2^)/3'
_refine_ls_weighting_scheme calc
_refine_ls_wR_factor_gt 0.1090
_refine_ls_wR_factor_ref 0.1123
_reflns_Friedel_coverage 0.000
_reflns_number_gt 5513
_reflns_number_total 6187
_reflns_threshold_expression 'I > 2\s(I)'
_cod_data_source_file ic6b03071_si_001.cif
_cod_data_source_block cd29ssa
_cod_depositor_comments 'Adding full bibliography for 4345651--4345656.cif.'
_cod_database_code 4345651
_shelx_space_group_comment
; 
The symmetry employed for this shelxl refinement is uniquely defined 
by the following loop, which should always be used as a source of 
symmetry information in preference to the above space-group names. 
They are only intended as comments. 
;
_shelx_estimated_absorpt_t_max 0.965
_shelx_estimated_absorpt_t_min 0.903
_olex2_refinement_description
; 
1. Fixed Uiso 
 At 1.2 times of: 
  All C(H) groups, All C(H,H) groups 
 At 1.5 times of: 
  All C(H,H,H) groups 
2. Restrained distances 
 O1-H1 
 0.84 with sigma of 0.02 
3.a Secondary CH2 refined with riding coordinates: 
 C1(H1A,H1B), C13(H13A,H13B), C25(H25A,H25B) 
3.b Aromatic/amide H refined with riding coordinates: 
 C3(H3), C4(H4), C6(H6A), C8(H8), C9(H9), C10(H10), C11(H11), C12(H12), 
 C15(H15), C16(H16), C18(H18), C20(H20), C21(H21), C22(H22), C23(H23), 
 C24(H24),  C27(H27), C28(H28), C30(H30), C32(H32), C33(H33), C34(H34), 
 C35(H35), C36(H36) 
;
_shelx_shelxl_version_number 2014/7
_olex2_submission_special_instructions 'No special instructions were received'

loop_
_space_group_symop_operation_xyz
'x, y, z'
'-x+1/2, y+1/2, -z+1/2'
'-x, -y, -z'
'x-1/2, -y-1/2, z-1/2'

loop_
_atom_site_label
_atom_site_type_symbol
_atom_site_fract_x
_atom_site_fract_y
_atom_site_fract_z
_atom_site_U_iso_or_equiv
_atom_site_adp_type
_atom_site_occupancy
_atom_site_site_symmetry_order
_atom_site_calc_flag
_atom_site_refinement_flags_posn
Fe1 Fe 0.47439(3) 0.25431(2) 0.48247(2) 0.01650(10) Uani 1 1 d .
O1 O 0.55032(17) 0.24930(11) 0.56404(6) 0.0202(3) Uani 1 1 d D
N1 N 0.3940(2) 0.26112(13) 0.39424(8) 0.0213(4) Uani 1 1 d .
N2 N 0.5606(2) 0.38619(13) 0.45868(8) 0.0211(4) Uani 1 1 d .
N3 N 0.5917(2) 0.13948(13) 0.45010(7) 0.0189(4) Uani 1 1 d .
N4 N 0.2417(2) 0.23527(13) 0.49099(8) 0.0184(4) Uani 1 1 d .
N5 N 0.7460(2) 0.39489(14) 0.56582(9) 0.0246(4) Uani 1 1 d .
N6 N 0.6952(2) 0.08464(14) 0.56598(8) 0.0220(4) Uani 1 1 d .
N7 N 0.2916(2) 0.24454(12) 0.61476(8) 0.0194(4) Uani 1 1 d .
C1 C 0.3810(3) 0.36247(17) 0.38075(10) 0.0261(5) Uani 1 1 d .
H1A H 0.2820 0.3869 0.3927 0.031 Uiso 1 1 calc R
H1B H 0.3861 0.3714 0.3403 0.031 Uiso 1 1 calc R
C2 C 0.5067(3) 0.41567(16) 0.40917(10) 0.0240(5) Uani 1 1 d .
C3 C 0.5782(3) 0.49974(17) 0.39272(11) 0.0303(6) Uani 1 1 d .
H3 H 0.5595 0.5335 0.3593 0.036 Uiso 1 1 calc R
C4 C 0.6797(3) 0.52320(17) 0.43432(11) 0.0311(6) Uani 1 1 d .
H4 H 0.7450 0.5767 0.4353 0.037 Uiso 1 1 calc R
C5 C 0.6693(3) 0.45276(16) 0.47561(10) 0.0250(5) Uani 1 1 d .
C6 C 0.7548(3) 0.45336(16) 0.52465(10) 0.0260(5) Uani 1 1 d .
H6A H 0.8283 0.5022 0.5286 0.031 Uiso 1 1 calc R
C7 C 0.8391(3) 0.39727(16) 0.61433(10) 0.0246(5) Uani 1 1 d .
C8 C 0.9596(3) 0.46050(19) 0.62293(12) 0.0338(6) Uani 1 1 d .
H8 H 0.9808 0.5072 0.5961 0.041 Uiso 1 1 calc R
C9 C 1.0478(3) 0.4541(2) 0.67127(12) 0.0375(6) Uani 1 1 d .
H9 H 1.1296 0.4970 0.6770 0.045 Uiso 1 1 calc R
C10 C 1.0203(3) 0.3875(2) 0.71112(11) 0.0362(6) Uani 1 1 d .
H10 H 1.0823 0.3843 0.7438 0.043 Uiso 1 1 calc R
C11 C 0.9010(3) 0.3254(2) 0.70282(11) 0.0352(6) Uani 1 1 d .
H11 H 0.8800 0.2793 0.7300 0.042 Uiso 1 1 calc R
C12 C 0.8116(3) 0.33012(19) 0.65476(10) 0.0296(5) Uani 1 1 d .
H12 H 0.7301 0.2868 0.6494 0.035 Uiso 1 1 calc R
C13 C 0.5127(3) 0.21391(17) 0.36236(10) 0.0248(5) Uani 1 1 d .
H13A H 0.5936 0.2598 0.3540 0.030 Uiso 1 1 calc R
H13B H 0.4681 0.1905 0.3270 0.030 Uiso 1 1 calc R
C14 C 0.5793(2) 0.13271(16) 0.39472(9) 0.0208(5) Uani 1 1 d .
C15 C 0.6418(3) 0.04869(17) 0.37523(10) 0.0249(5) Uani 1 1 d .
H15 H 0.6457 0.0286 0.3379 0.030 Uiso 1 1 calc R
C16 C 0.6966(3) 0.00092(16) 0.42120(10) 0.0259(5) Uani 1 1 d .
H16 H 0.7457 -0.0589 0.4217 0.031 Uiso 1 1 calc R
C17 C 0.6660(2) 0.05756(15) 0.46727(10) 0.0205(4) Uani 1 1 d .
C18 C 0.7136(2) 0.03436(16) 0.52154(10) 0.0237(5) Uani 1 1 d .
H18 H 0.7646 -0.0243 0.5263 0.028 Uiso 1 1 calc R
C19 C 0.7598(3) 0.05746(16) 0.61742(10) 0.0221(5) Uani 1 1 d .
C20 C 0.9012(3) 0.01279(17) 0.62222(10) 0.0265(5) Uani 1 1 d .
H20 H 0.9586 0.0016 0.5903 0.032 Uiso 1 1 calc R
C21 C 0.9572(3) -0.01504(19) 0.67378(11) 0.0331(6) Uani 1 1 d .
H21 H 1.0518 -0.0471 0.6769 0.040 Uiso 1 1 calc R
C22 C 0.8767(3) 0.00338(19) 0.72080(11) 0.0349(6) Uani 1 1 d .
H22 H 0.9154 -0.0164 0.7559 0.042 Uiso 1 1 calc R
C23 C 0.7392(3) 0.05084(19) 0.71627(11) 0.0327(6) Uani 1 1 d .
H23 H 0.6849 0.0649 0.7485 0.039 Uiso 1 1 calc R
C24 C 0.6805(3) 0.07784(17) 0.66502(10) 0.0263(5) Uani 1 1 d .
H24 H 0.5862 0.1102 0.6622 0.032 Uiso 1 1 calc R
C25 C 0.2478(3) 0.21167(18) 0.39060(10) 0.0256(5) Uani 1 1 d .
H25A H 0.2653 0.1434 0.3844 0.031 Uiso 1 1 calc R
H25B H 0.1868 0.2364 0.3589 0.031 Uiso 1 1 calc R
C26 C 0.1625(3) 0.22506(16) 0.44261(10) 0.0225(5) Uani 1 1 d .
C27 C 0.0064(3) 0.22029(18) 0.45043(11) 0.0278(5) Uani 1 1 d .
H27 H -0.0714 0.2133 0.4228 0.033 Uiso 1 1 calc R
C28 C -0.0119(3) 0.22785(17) 0.50689(11) 0.0260(5) Uani 1 1 d .
H28 H -0.1055 0.2271 0.5253 0.031 Uiso 1 1 calc R
C29 C 0.1334(2) 0.23682(15) 0.53183(10) 0.0197(4) Uani 1 1 d .
C30 C 0.1613(3) 0.23919(14) 0.58963(9) 0.0199(4) Uani 1 1 d .
H30 H 0.0750 0.2366 0.6121 0.024 Uiso 1 1 calc R
C31 C 0.3045(3) 0.23122(16) 0.67327(10) 0.0229(5) Uani 1 1 d .
C32 C 0.2120(3) 0.16952(17) 0.70195(10) 0.0279(5) Uani 1 1 d .
H32 H 0.1326 0.1366 0.6828 0.033 Uiso 1 1 calc R
C33 C 0.2349(3) 0.15570(19) 0.75838(11) 0.0335(6) Uani 1 1 d .
H33 H 0.1704 0.1139 0.7775 0.040 Uiso 1 1 calc R
C34 C 0.3500(3) 0.2019(2) 0.78689(11) 0.0367(6) Uani 1 1 d .
H34 H 0.3654 0.1923 0.8254 0.044 Uiso 1 1 calc R
C35 C 0.4435(3) 0.26272(18) 0.75849(11) 0.0332(6) Uani 1 1 d .
H35 H 0.5235 0.2948 0.7778 0.040 Uiso 1 1 calc R
C36 C 0.4213(3) 0.27707(17) 0.70255(11) 0.0279(5) Uani 1 1 d .
H36 H 0.4866 0.3188 0.6837 0.033 Uiso 1 1 calc R
H1 H 0.472(3) 0.249(2) 0.5813(12) 0.042 Uiso 1 1 d DR
H5 H 0.680(4) 0.354(2) 0.5646(13) 0.042 Uiso 1 1 d R
H6 H 0.638(4) 0.136(2) 0.5642(13) 0.042 Uiso 1 1 d R

loop_
_atom_site_aniso_label
_atom_site_aniso_U_11
_atom_site_aniso_U_22
_atom_site_aniso_U_33
_atom_site_aniso_U_23
_atom_site_aniso_U_13
_atom_site_aniso_U_12
Fe1 0.01620(16) 0.01487(16) 0.01863(16) 0.00322(12) 0.00388(11) 0.00057(11)
O1 0.0187(8) 0.0214(8) 0.0208(8) 0.0024(6) 0.0033(6) -0.0004(6)
N1 0.0218(9) 0.0205(10) 0.0217(9) 0.0040(8) 0.0041(7) 0.0035(7)
N2 0.0223(9) 0.0174(9) 0.0239(10) 0.0025(8) 0.0077(8) 0.0038(7)
N3 0.0196(9) 0.0169(9) 0.0205(9) 0.0030(7) 0.0040(7) 0.0004(7)
N4 0.0173(9) 0.0171(9) 0.0208(9) 0.0013(7) 0.0021(7) 0.0007(7)
N5 0.0218(10) 0.0205(10) 0.0318(11) -0.0051(8) 0.0062(8) 0.0010(8)
N6 0.0190(9) 0.0205(10) 0.0266(10) 0.0055(8) -0.0001(8) 0.0001(8)
N7 0.0223(9) 0.0143(9) 0.0220(9) -0.0010(7) 0.0068(7) -0.0002(7)
C1 0.0289(12) 0.0255(12) 0.0241(12) 0.0098(10) 0.0039(9) 0.0074(10)
C2 0.0267(12) 0.0187(11) 0.0271(12) 0.0047(9) 0.0096(9) 0.0068(9)
C3 0.0395(14) 0.0206(12) 0.0314(13) 0.0108(10) 0.0137(11) 0.0070(10)
C4 0.0376(14) 0.0165(11) 0.0400(14) 0.0009(10) 0.0124(11) -0.0003(10)
C5 0.0281(12) 0.0157(10) 0.0320(13) -0.0009(9) 0.0124(10) 0.0019(9)
C6 0.0242(12) 0.0189(11) 0.0352(13) -0.0075(10) 0.0092(10) 0.0010(9)
C7 0.0201(11) 0.0227(11) 0.0312(13) -0.0086(10) 0.0044(9) 0.0034(9)
C8 0.0270(13) 0.0278(13) 0.0469(16) -0.0014(12) 0.0043(11) -0.0031(10)
C9 0.0278(13) 0.0383(15) 0.0464(16) -0.0123(13) -0.0006(12) -0.0079(11)
C10 0.0291(13) 0.0492(17) 0.0304(14) -0.0132(12) 0.0023(11) -0.0009(12)
C11 0.0338(14) 0.0461(16) 0.0259(13) -0.0046(12) 0.0033(11) -0.0046(12)
C12 0.0259(12) 0.0342(14) 0.0288(13) -0.0059(11) 0.0039(10) -0.0059(10)
C13 0.0286(12) 0.0265(12) 0.0196(11) 0.0043(9) 0.0073(9) 0.0051(10)
C14 0.0205(11) 0.0206(11) 0.0216(11) 0.0012(9) 0.0043(9) -0.0001(9)
C15 0.0272(12) 0.0231(12) 0.0244(12) -0.0052(9) 0.0041(9) -0.0002(9)
C16 0.0246(11) 0.0164(11) 0.0368(13) -0.0020(10) -0.0001(10) 0.0014(9)
C17 0.0178(10) 0.0155(10) 0.0283(12) 0.0028(9) 0.0010(9) -0.0014(8)
C18 0.0176(10) 0.0159(10) 0.0374(13) 0.0072(10) -0.0014(9) -0.0022(8)
C19 0.0218(11) 0.0170(11) 0.0272(12) 0.0041(9) -0.0030(9) -0.0036(9)
C20 0.0209(11) 0.0248(12) 0.0337(13) 0.0015(10) -0.0017(9) -0.0019(9)
C21 0.0267(12) 0.0285(13) 0.0432(15) 0.0056(11) -0.0107(11) 0.0002(10)
C22 0.0392(14) 0.0344(14) 0.0304(13) 0.0066(11) -0.0112(11) -0.0031(12)
C23 0.0354(14) 0.0350(14) 0.0277(13) 0.0017(11) 0.0001(11) -0.0044(11)
C24 0.0236(11) 0.0239(12) 0.0312(13) 0.0011(10) -0.0012(10) -0.0002(9)
C25 0.0244(12) 0.0305(12) 0.0217(11) 0.0012(10) -0.0020(9) 0.0002(10)
C26 0.0217(11) 0.0195(11) 0.0263(12) 0.0028(9) 0.0006(9) 0.0003(9)
C27 0.0188(11) 0.0319(13) 0.0324(13) 0.0021(10) -0.0045(10) -0.0019(10)
C28 0.0178(11) 0.0254(12) 0.0351(14) 0.0007(10) 0.0044(9) 0.0000(9)
C29 0.0186(10) 0.0138(10) 0.0269(12) 0.0006(8) 0.0060(9) 0.0005(8)
C30 0.0239(11) 0.0109(10) 0.0255(11) -0.0006(8) 0.0092(9) 0.0001(8)
C31 0.0254(11) 0.0185(11) 0.0249(12) -0.0018(9) 0.0051(9) 0.0042(9)
C32 0.0307(13) 0.0239(12) 0.0295(13) 0.0008(10) 0.0058(10) -0.0011(10)
C33 0.0364(14) 0.0319(14) 0.0328(14) 0.0028(11) 0.0093(11) 0.0006(11)
C34 0.0470(16) 0.0375(15) 0.0257(13) 0.0011(11) 0.0036(12) 0.0089(13)
C35 0.0390(14) 0.0285(13) 0.0317(14) -0.0056(11) -0.0044(11) -0.0009(11)
C36 0.0290(12) 0.0225(12) 0.0320(13) -0.0001(10) -0.0010(10) 0.0007(10)

loop_
_atom_type_symbol
_atom_type_description
_atom_type_scat_dispersion_real
_atom_type_scat_dispersion_imag
_atom_type_scat_source
C C 0.0033 0.0016 'International Tables Vol C Tables 4.2.6.8 and 6.1.1.4'
H H 0.0000 0.0000 'International Tables Vol C Tables 4.2.6.8 and 6.1.1.4'
N N 0.0061 0.0033 'International Tables Vol C Tables 4.2.6.8 and 6.1.1.4'
O O 0.0106 0.0060 'International Tables Vol C Tables 4.2.6.8 and 6.1.1.4'
Fe Fe 0.3463 0.8444 'International Tables Vol C Tables 4.2.6.8 and 6.1.1.4'

loop_
_exptl_crystal_face_index_h
_exptl_crystal_face_index_k
_exptl_crystal_face_index_l
_exptl_crystal_face_perp_dist
0.00 1.00 -2.00 0.0650
0.00 -1.00 2.00 0.0810
0.00 0.00 -1.00 0.0780
0.00 0.00 1.00 0.0960
0.00 -1.00 0.00 0.0330
0.00 1.00 0.00 0.0170
-1.00 -2.00 1.00 0.0450
2.00 1.00 0.00 0.0830
2.00 -1.00 -1.00 0.0840
-2.00 1.00 1.00 0.0620
1.00 2.00 1.00 0.0490
2.00 1.00 2.00 0.0710

loop_
_geom_angle_atom_site_label_1
_geom_angle_atom_site_label_2
_geom_angle_atom_site_label_3
_geom_angle
O1 Fe1 N1 179.36(7)
O1 Fe1 N2 100.56(7)
O1 Fe1 N3 100.52(7)
O1 Fe1 N4 101.06(7)
N2 Fe1 N1 78.81(7)
N3 Fe1 N1 79.66(7)
N3 Fe1 N2 113.56(7)
N4 Fe1 N1 79.39(7)
N4 Fe1 N2 120.45(7)
N4 Fe1 N3 115.84(7)
Fe1 O1 H1 103(2)
C1 N1 Fe1 105.95(14)
C1 N1 C13 112.03(18)
C13 N1 Fe1 105.78(14)
C25 N1 Fe1 106.85(13)
C25 N1 C1 112.81(19)
C25 N1 C13 112.77(19)
C2 N2 Fe1 113.53(16)
C2 N2 C5 105.95(19)
C5 N2 Fe1 140.22(16)
C14 N3 Fe1 113.76(14)
C14 N3 C17 105.24(18)
C17 N3 Fe1 140.34(15)
C26 N4 Fe1 114.28(15)
C26 N4 C29 105.65(18)
C29 N4 Fe1 139.81(15)
C6 N5 C7 125.2(2)
C6 N5 H5 119(2)
C7 N5 H5 116(2)
C18 N6 C19 121.7(2)
C18 N6 H6 119(2)
C19 N6 H6 119(2)
C30 N7 C31 120.32(19)
N1 C1 H1A 109.7
N1 C1 H1B 109.7
N1 C1 C2 109.65(19)
H1A C1 H1B 108.2
C2 C1 H1A 109.7
C2 C1 H1B 109.7
N2 C2 C1 119.6(2)
N2 C2 C3 111.4(2)
C3 C2 C1 128.9(2)
C2 C3 H3 126.7
C4 C3 C2 106.5(2)
C4 C3 H3 126.7
C3 C4 H4 126.4
C3 C4 C5 107.2(2)
C5 C4 H4 126.4
N2 C5 C4 109.0(2)
C6 C5 N2 127.3(2)
C6 C5 C4 123.7(2)
N5 C6 C5 127.6(2)
N5 C6 H6A 116.2
C5 C6 H6A 116.2
C8 C7 N5 123.9(2)
C12 C7 N5 117.4(2)
C12 C7 C8 118.6(2)
C7 C8 H8 120.4
C9 C8 C7 119.1(3)
C9 C8 H8 120.4
C8 C9 H9 119.0
C10 C9 C8 122.1(3)
C10 C9 H9 119.0
C9 C10 H10 120.6
C9 C10 C11 118.9(3)
C11 C10 H10 120.6
C10 C11 H11 119.9
C10 C11 C12 120.2(3)
C12 C11 H11 119.9
C7 C12 H12 119.4
C11 C12 C7 121.2(2)
C11 C12 H12 119.4
N1 C13 H13A 109.6
N1 C13 H13B 109.6
N1 C13 C14 110.14(18)
H13A C13 H13B 108.1
C14 C13 H13A 109.6
C14 C13 H13B 109.6
N3 C14 C13 119.0(2)
N3 C14 C15 112.1(2)
C15 C14 C13 128.7(2)
C14 C15 H15 127.0
C16 C15 C14 106.0(2)
C16 C15 H15 127.0
C15 C16 H16 126.5
C15 C16 C17 107.0(2)
C17 C16 H16 126.5
N3 C17 C16 109.7(2)
N3 C17 C18 126.8(2)
C16 C17 C18 123.4(2)
N6 C18 C17 127.1(2)
N6 C18 H18 116.4
C17 C18 H18 116.4
C20 C19 N6 122.2(2)
C24 C19 N6 118.4(2)
C24 C19 C20 119.4(2)
C19 C20 H20 120.2
C21 C20 C19 119.7(2)
C21 C20 H20 120.2
C20 C21 H21 119.6
C22 C21 C20 120.7(2)
C22 C21 H21 119.6
C21 C22 H22 120.2
C21 C22 C23 119.6(2)
C23 C22 H22 120.2
C22 C23 H23 119.8
C24 C23 C22 120.4(3)
C24 C23 H23 119.8
C19 C24 H24 120.0
C23 C24 C19 120.1(2)
C23 C24 H24 120.0
N1 C25 H25A 109.5
N1 C25 H25B 109.5
N1 C25 C26 110.56(19)
H25A C25 H25B 108.1
C26 C25 H25A 109.5
C26 C25 H25B 109.5
N4 C26 C25 118.9(2)
N4 C26 C27 111.9(2)
C27 C26 C25 129.0(2)
C26 C27 H27 127.0
C28 C27 C26 105.9(2)
C28 C27 H27 127.0
C27 C28 H28 126.3
C27 C28 C29 107.5(2)
C29 C28 H28 126.3
N4 C29 C28 109.1(2)
N4 C29 C30 126.9(2)
C28 C29 C30 123.8(2)
N7 C30 C29 126.6(2)
N7 C30 H30 116.7
C29 C30 H30 116.7
C32 C31 N7 123.1(2)
C36 C31 N7 118.6(2)
C36 C31 C32 118.1(2)
C31 C32 H32 119.7
C33 C32 C31 120.6(2)
C33 C32 H32 119.7
C32 C33 H33 119.6
C34 C33 C32 120.7(2)
C34 C33 H33 119.6
C33 C34 H34 120.5
C33 C34 C35 119.0(2)
C35 C34 H34 120.5
C34 C35 H35 119.7
C36 C35 C34 120.7(3)
C36 C35 H35 119.7
C31 C36 H36 119.5
C35 C36 C31 120.9(2)
C35 C36 H36 119.5

loop_
_geom_bond_atom_site_label_1
_geom_bond_atom_site_label_2
_geom_bond_distance
Fe1 O1 2.0701(16)
Fe1 N1 2.235(2)
Fe1 N2 2.1012(19)
Fe1 N3 2.0905(18)
Fe1 N4 2.0845(18)
O1 H1 0.822(18)
N1 C1 1.474(3)
N1 C13 1.478(3)
N1 C25 1.466(3)
N2 C2 1.344(3)
N2 C5 1.396(3)
N3 C14 1.347(3)
N3 C17 1.389(3)
N4 C26 1.355(3)
N4 C29 1.396(3)
N5 C6 1.300(3)
N5 C7 1.414(3)
N5 H5 0.83(3)
N6 C18 1.305(3)
N6 C19 1.409(3)
N6 H6 0.88(3)
N7 C30 1.287(3)
N7 C31 1.432(3)
C1 H1A 0.9900
C1 H1B 0.9900
C1 C2 1.491(4)
C2 C3 1.409(3)
C3 H3 0.9500
C3 C4 1.369(4)
C4 H4 0.9500
C4 C5 1.417(3)
C5 C6 1.388(4)
C6 H6A 0.9500
C7 C8 1.399(3)
C7 C12 1.391(4)
C8 H8 0.9500
C8 C9 1.390(4)
C9 H9 0.9500
C9 C10 1.376(4)
C10 H10 0.9500
C10 C11 1.380(4)
C11 H11 0.9500
C11 C12 1.389(4)
C12 H12 0.9500
C13 H13A 0.9900
C13 H13B 0.9900
C13 C14 1.500(3)
C14 C15 1.398(3)
C15 H15 0.9500
C15 C16 1.378(3)
C16 H16 0.9500
C16 C17 1.407(3)
C17 C18 1.408(3)
C18 H18 0.9500
C19 C20 1.399(3)
C19 C24 1.397(3)
C20 H20 0.9500
C20 C21 1.387(3)
C21 H21 0.9500
C21 C22 1.386(4)
C22 H22 0.9500
C22 C23 1.387(4)
C23 H23 0.9500
C23 C24 1.385(3)
C24 H24 0.9500
C25 H25A 0.9900
C25 H25B 0.9900
C25 C26 1.499(3)
C26 C27 1.396(3)
C27 H27 0.9500
C27 C28 1.387(4)
C28 H28 0.9500
C28 C29 1.406(3)
C29 C30 1.416(3)
C30 H30 0.9500
C31 C32 1.394(3)
C31 C36 1.393(3)
C32 H32 0.9500
C32 C33 1.391(4)
C33 H33 0.9500
C33 C34 1.375(4)
C34 H34 0.9500
C34 C35 1.388(4)
C35 H35 0.9500
C35 C36 1.379(4)
C36 H36 0.9500

loop_
_geom_hbond_atom_site_label_D
_geom_hbond_atom_site_label_H
_geom_hbond_atom_site_label_A
_geom_hbond_distance_DH
_geom_hbond_distance_HA
_geom_hbond_distance_DA
_geom_hbond_angle_DHA
O1 H1 N7 0.822(18) 1.803(18) 2.623(2) 176(3)
N5 H5 O1 0.83(3) 1.86(3) 2.685(3) 172(3)
N6 H6 O1 0.88(3) 1.78(3) 2.656(3) 171(3)

loop_
_geom_torsion_atom_site_label_1
_geom_torsion_atom_site_label_2
_geom_torsion_atom_site_label_3
_geom_torsion_atom_site_label_4
_geom_torsion
Fe1 N1 C1 C2 37.0(2)
Fe1 N1 C13 C14 35.6(2)
Fe1 N1 C25 C26 33.4(2)
Fe1 N2 C2 C1 8.4(3)
Fe1 N2 C2 C3 -174.45(15)
Fe1 N2 C5 C4 172.43(18)
Fe1 N2 C5 C6 -8.2(4)
Fe1 N3 C14 C13 11.5(3)
Fe1 N3 C14 C15 -172.07(15)
Fe1 N3 C17 C16 168.77(18)
Fe1 N3 C17 C18 -14.7(4)
Fe1 N4 C26 C25 10.3(3)
Fe1 N4 C26 C27 -175.13(16)
Fe1 N4 C29 C28 173.16(17)
Fe1 N4 C29 C30 -11.6(4)
N1 C1 C2 N2 -32.6(3)
N1 C1 C2 C3 150.8(2)
N1 C13 C14 N3 -33.7(3)
N1 C13 C14 C15 150.5(2)
N1 C25 C26 N4 -31.1(3)
N1 C25 C26 C27 155.4(2)
N2 C2 C3 C4 -0.5(3)
N2 C5 C6 N5 -3.6(4)
N3 C14 C15 C16 -0.3(3)
N3 C17 C18 N6 1.0(4)
N4 C26 C27 C28 -0.1(3)
N4 C29 C30 N7 3.3(4)
N5 C7 C8 C9 -177.4(2)
N5 C7 C12 C11 177.8(2)
N6 C19 C20 C21 -178.0(2)
N6 C19 C24 C23 178.9(2)
N7 C31 C32 C33 176.6(2)
N7 C31 C36 C35 -176.6(2)
C1 N1 C13 C14 150.6(2)
C1 N1 C25 C26 -82.7(2)
C1 C2 C3 C4 176.3(2)
C2 N2 C5 C4 -0.4(2)
C2 N2 C5 C6 179.0(2)
C2 C3 C4 C5 0.2(3)
C3 C4 C5 N2 0.1(3)
C3 C4 C5 C6 -179.3(2)
C4 C5 C6 N5 175.7(2)
C5 N2 C2 C1 -176.6(2)
C5 N2 C2 C3 0.5(2)
C6 N5 C7 C8 -3.7(4)
C6 N5 C7 C12 178.7(2)
C7 N5 C6 C5 178.1(2)
C7 C8 C9 C10 -0.1(4)
C8 C7 C12 C11 0.0(4)
C8 C9 C10 C11 -0.2(4)
C9 C10 C11 C12 0.4(4)
C10 C11 C12 C7 -0.4(4)
C12 C7 C8 C9 0.2(4)
C13 N1 C1 C2 -77.8(2)
C13 N1 C25 C26 149.17(19)
C13 C14 C15 C16 175.8(2)
C14 N3 C17 C16 -0.6(2)
C14 N3 C17 C18 175.9(2)
C14 C15 C16 C17 -0.1(3)
C15 C16 C17 N3 0.5(3)
C15 C16 C17 C18 -176.2(2)
C16 C17 C18 N6 177.1(2)
C17 N3 C14 C13 -175.90(19)
C17 N3 C14 C15 0.6(2)
C18 N6 C19 C20 35.1(3)
C18 N6 C19 C24 -146.2(2)
C19 N6 C18 C17 -174.3(2)
C19 C20 C21 C22 -1.9(4)
C20 C19 C24 C23 -2.3(3)
C20 C21 C22 C23 -0.5(4)
C21 C22 C23 C24 1.5(4)
C22 C23 C24 C19 -0.1(4)
C24 C19 C20 C21 3.3(3)
C25 N1 C1 C2 153.61(19)
C25 N1 C13 C14 -80.9(2)
C25 C26 C27 C28 173.7(2)
C26 N4 C29 C28 -0.3(2)
C26 N4 C29 C30 174.9(2)
C26 C27 C28 C29 -0.1(3)
C27 C28 C29 N4 0.3(3)
C27 C28 C29 C30 -175.1(2)
C28 C29 C30 N7 177.9(2)
C29 N4 C26 C25 -174.3(2)
C29 N4 C26 C27 0.2(3)
C30 N7 C31 C32 33.4(3)
C30 N7 C31 C36 -151.0(2)
C31 N7 C30 C29 -170.0(2)
C31 C32 C33 C34 -0.6(4)
C32 C31 C36 C35 -0.8(4)
C32 C33 C34 C35 0.0(4)
C33 C34 C35 C36 0.2(4)
C34 C35 C36 C31 0.2(4)
C36 C31 C32 C33 1.0(4)
